data_7244791
loop_
_publ_author_name
'Salvatori, Alejandro'
'N\'egrier, Philippe'
'Massip, Stephane'
'Munoz-Duque, Antoni'
'Lloveras, Pol'
'Barrio, Maria'
'Tamarit, Josep Lluis'

_publ_section_title
;
 Polymorphism and Solid-Solid Phase Transitions of Hydrogen Bonded
 2-adamantanol and 2-methyl-2-adamantanol Compounds
;
_journal_name_full CrystEngComm
_journal_paper_doi 10.1039/D2CE00324D
_journal_year 2022
_chemical_formula_moiety 'C10 H16 O'
_chemical_formula_sum 'C10 H16 O'
_chemical_formula_weight 152.23
_space_group_crystal_system triclinic
_space_group_IT_number 2
_space_group_name_Hall '-P 1'
_space_group_name_H-M_alt 'P -1'
_atom_sites_solution_hydrogens mixed
_audit_creation_method SHELXL-2014/7
_audit_update_record
;
2021-12-17 deposited with the CCDC.	2022-04-14 downloaded from the CCDC.
;
_cell_angle_alpha 82.116(3)
_cell_angle_beta 70.323(3)
_cell_angle_gamma 62.123(4)
_cell_formula_units_Z 6
_cell_length_a 11.4076(4)
_cell_length_b 11.4418(5)
_cell_length_c 11.4575(4)
_cell_measurement_reflns_used 14621
_cell_measurement_temperature 150(2)
_cell_measurement_theta_max 75.6160
_cell_measurement_theta_min 4.0410
_cell_volume 1244.37(10)
_computing_cell_refinement 'CrysAlisPro 1.171.38.43'
_computing_data_collection 'CrystalClear-SM Expert 2.1 (Rigaku, 2013)'
_computing_data_reduction 'CrysAlisPro 1.171.38.43'
_computing_structure_refinement 'SHELXL-2014/7 (Sheldrick, 2014)'
_computing_structure_solution 'Superflip 03/15/13 12:43'
_diffrn_ambient_temperature 150(2)
_diffrn_detector PILT
_diffrn_detector_area_resol_mean 5.8140
_diffrn_measured_fraction_theta_full 0.989
_diffrn_measured_fraction_theta_max 0.987
_diffrn_measurement_device 'AFC11 (Right): Eulerian 3 circle'
_diffrn_measurement_device_type 'Rigaku PILATUS conversion'
_diffrn_measurement_method 'profile data from \w-scans'
_diffrn_radiation_monochromator Confocal
_diffrn_radiation_type CuK\a
_diffrn_radiation_wavelength 1.54184
_diffrn_reflns_av_R_equivalents 0.0288
_diffrn_reflns_av_unetI/netI 0.0172
_diffrn_reflns_Laue_measured_fraction_full 0.989
_diffrn_reflns_Laue_measured_fraction_max 0.987
_diffrn_reflns_limit_h_max 14
_diffrn_reflns_limit_h_min -14
_diffrn_reflns_limit_k_max 14
_diffrn_reflns_limit_k_min -14
_diffrn_reflns_limit_l_max 10
_diffrn_reflns_limit_l_min -13
_diffrn_reflns_number 16978
_diffrn_reflns_point_group_measured_fraction_full 0.989
_diffrn_reflns_point_group_measured_fraction_max 0.987
_diffrn_reflns_theta_full 67.684
_diffrn_reflns_theta_max 72.112
_diffrn_reflns_theta_min 4.099
_diffrn_source 'Rotating Anode'
_exptl_absorpt_coefficient_mu 0.585
_exptl_absorpt_correction_T_max 1.00000
_exptl_absorpt_correction_T_min 0.45590
_exptl_absorpt_correction_type multi-scan
_exptl_absorpt_process_details
;
CrysAlisPro 1.171.38.43 (Rigaku Oxford Diffraction, 2015)
Empirical absorption correction using spherical harmonics,
 implemented in SCALE3 ABSPACK scaling algorithm.
;
_exptl_crystal_colour colourless
_exptl_crystal_density_diffrn 1.219
_exptl_crystal_description prism
_exptl_crystal_F_000 504
_exptl_crystal_size_max 0.250
_exptl_crystal_size_mid 0.200
_exptl_crystal_size_min 0.150
_refine_diff_density_max 0.173
_refine_diff_density_min -0.347
_refine_diff_density_rms 0.066
_refine_ls_extinction_coef 0.0241(13)
_refine_ls_extinction_expression Fc^*^=kFc[1+0.001xFc^2^\l^3^/sin(2\q)]^-1/4^
_refine_ls_extinction_method 'SHELXL-2014/7 (Sheldrick 2014)'
_refine_ls_goodness_of_fit_ref 1.038
_refine_ls_hydrogen_treatment mixed
_refine_ls_matrix_type full
_refine_ls_number_parameters 311
_refine_ls_number_reflns 4832
_refine_ls_number_restraints 0
_refine_ls_restrained_S_all 1.038
_refine_ls_R_factor_all 0.0489
_refine_ls_R_factor_gt 0.0465
_refine_ls_shift/su_max 0.000
_refine_ls_shift/su_mean 0.000
_refine_ls_structure_factor_coef Fsqd
_refine_ls_weighting_details 'w=1/[\s^2^(Fo^2^)+(0.0773P)^2^+0.3081P] where P=(Fo^2^+2Fc^2^)/3'
_refine_ls_weighting_scheme calc
_refine_ls_wR_factor_gt 0.1334
_refine_ls_wR_factor_ref 0.1359
_reflns_Friedel_coverage 0.000
_reflns_number_gt 4420
_reflns_number_total 4832
_reflns_threshold_expression 'I > 2\s(I)'
_cod_data_source_file d2ce00324d2.cif
_cod_data_source_block ada2oh150K
_cod_original_cell_volume 1244.37(9)
_cod_database_code 7244791
_shelx_shelxl_version_number 2014/7
_shelx_space_group_comment
;
The symmetry employed for this shelxl refinement is uniquely defined
by the following loop, which should always be used as a source of
symmetry information in preference to the above space-group names.
They are only intended as comments.
;
_shelx_estimated_absorpt_t_min 0.868
_shelx_estimated_absorpt_t_max 0.917

loop_
_space_group_symop_operation_xyz
'x, y, z'
'-x, -y, -z'

loop_
_atom_site_label
_atom_site_type_symbol
_atom_site_fract_x
_atom_site_fract_y
_atom_site_fract_z
_atom_site_U_iso_or_equiv
_atom_site_adp_type
_atom_site_occupancy
_atom_site_site_symmetry_order
_atom_site_calc_flag
_atom_site_refinement_flags_posn
_atom_site_refinement_flags_adp
_atom_site_refinement_flags_occupancy
_atom_site_disorder_assembly
_atom_site_disorder_group
O10 O 0.65150(9) 0.10906(8) 0.37072(8) 0.0348(2) Uani 1 1 d . . . . .
H10 H 0.661(3) 0.027(3) 0.346(2) 0.111(9) Uiso 1 1 d . . . . .
C1 C 0.55180(11) 0.21907(10) 0.32387(10) 0.0245(2) Uani 1 1 d . . . . .
H1 H 0.4648 0.2086 0.3446 0.029 Uiso 1 1 calc R U . . .
C2 C 0.51696(11) 0.34640(10) 0.38563(10) 0.0255(3) Uani 1 1 d . . . . .
H2 H 0.4800 0.3411 0.4776 0.031 Uiso 1 1 calc R U . . .
C3 C 0.64809(12) 0.36643(11) 0.35223(11) 0.0294(3) Uani 1 1 d . . . . .
H3A H 0.7201 0.2917 0.3825 0.035 Uiso 1 1 calc R U . . .
H3B H 0.6253 0.4490 0.3924 0.035 Uiso 1 1 calc R U . . .
C4 C 0.70414(12) 0.37460(12) 0.21132(11) 0.0304(3) Uani 1 1 d . . . . .
H4 H 0.7898 0.3876 0.1894 0.037 Uiso 1 1 calc R U . . .
C5 C 0.74069(12) 0.24579(12) 0.15041(11) 0.0306(3) Uani 1 1 d . . . . .
H5A H 0.8131 0.1704 0.1797 0.037 Uiso 1 1 calc R U . . .
H5B H 0.7784 0.2498 0.0593 0.037 Uiso 1 1 calc R U . . .
C6 C 0.60973(11) 0.22551(11) 0.18350(10) 0.0249(2) Uani 1 1 d . . . . .
H6 H 0.6336 0.1414 0.1437 0.030 Uiso 1 1 calc R U . . .
C7 C 0.40569(12) 0.46274(11) 0.33882(11) 0.0308(3) Uani 1 1 d . . . . .
H7A H 0.3207 0.4502 0.3606 0.037 Uiso 1 1 calc R U . . .
H7B H 0.3804 0.5461 0.3791 0.037 Uiso 1 1 calc R U . . .
C8 C 0.46189(12) 0.47128(11) 0.19827(11) 0.0296(3) Uani 1 1 d . . . . .
H8 H 0.3893 0.5475 0.1681 0.036 Uiso 1 1 calc R U . . .
C9 C 0.49820(12) 0.34249(12) 0.13722(11) 0.0286(3) Uani 1 1 d . . . . .
H9A H 0.5337 0.3474 0.0460 0.034 Uiso 1 1 calc R U . . .
H9B H 0.4135 0.3297 0.1581 0.034 Uiso 1 1 calc R U . . .
C10 C 0.59301(14) 0.49116(12) 0.16531(11) 0.0340(3) Uani 1 1 d . . . . .
H10A H 0.6294 0.4976 0.0743 0.041 Uiso 1 1 calc R U . . .
H10B H 0.5697 0.5745 0.2043 0.041 Uiso 1 1 calc R U . . .
O20 O 0.66869(9) 0.88408(8) 0.30618(9) 0.0349(2) Uani 1 1 d . . . . .
H20 H 0.581(3) 0.886(3) 0.330(2) 0.110(8) Uiso 1 1 d . . . . .
C11 C 0.76653(11) 0.76651(10) 0.34693(10) 0.0243(2) Uani 1 1 d . . . . .
H11 H 0.7290 0.7608 0.4388 0.029 Uiso 1 1 calc R U . . .
C12 C 0.79095(11) 0.64357(10) 0.28470(10) 0.0239(2) Uani 1 1 d . . . . .
H12 H 0.7005 0.6396 0.3050 0.029 Uiso 1 1 calc R U . . .
C13 C 0.85172(12) 0.64922(11) 0.14400(11) 0.0290(3) Uani 1 1 d . . . . .
H13A H 0.7851 0.7282 0.1122 0.035 Uiso 1 1 calc R U . . .
H13B H 0.8675 0.5697 0.1037 0.035 Uiso 1 1 calc R U . . .
C14 C 0.99016(12) 0.65578(12) 0.11314(10) 0.0299(3) Uani 1 1 d . . . . .
H14 H 1.0300 0.6594 0.0213 0.036 Uiso 1 1 calc R U . . .
C15 C 0.96436(12) 0.78005(11) 0.17503(11) 0.0293(3) Uani 1 1 d . . . . .
H15A H 1.0532 0.7853 0.1547 0.035 Uiso 1 1 calc R U . . .
H15B H 0.8986 0.8599 0.1434 0.035 Uiso 1 1 calc R U . . .
C16 C 0.90359(11) 0.77451(10) 0.31555(10) 0.0245(2) Uani 1 1 d . . . . .
H16 H 0.8866 0.8555 0.3559 0.029 Uiso 1 1 calc R U . . .
C17 C 0.89388(12) 0.52055(11) 0.33359(10) 0.0268(3) Uani 1 1 d . . . . .
H17A H 0.8546 0.5166 0.4245 0.032 Uiso 1 1 calc R U . . .
H17B H 0.9097 0.4398 0.2952 0.032 Uiso 1 1 calc R U . . .
C18 C 1.03236(11) 0.52687(10) 0.30222(10) 0.0272(3) Uani 1 1 d . . . . .
H18 H 1.0997 0.4465 0.3337 0.033 Uiso 1 1 calc R U . . .
C19 C 1.00632(12) 0.65107(11) 0.36415(11) 0.0276(3) Uani 1 1 d . . . . .
H19A H 1.0955 0.6553 0.3457 0.033 Uiso 1 1 calc R U . . .
H19B H 0.9675 0.6474 0.4552 0.033 Uiso 1 1 calc R U . . .
C20 C 1.09264(12) 0.53272(12) 0.16177(11) 0.0326(3) Uani 1 1 d . . . . .
H20A H 1.1100 0.4524 0.1216 0.039 Uiso 1 1 calc R U . . .
H20B H 1.1827 0.5358 0.1412 0.039 Uiso 1 1 calc R U . . .
O30 O 0.41493(8) 0.89389(9) 0.38175(8) 0.0341(2) Uani 1 1 d . . . . .
H30 H 0.386(2) 0.894(2) 0.472(2) 0.100(8) Uiso 1 1 d . . . . .
C21 C 0.31256(11) 1.00845(11) 0.34202(10) 0.0255(2) Uani 1 1 d . . . . .
H21 H 0.2943 1.0888 0.3845 0.031 Uiso 1 1 calc R U . . .
C22 C 0.36893(11) 1.02037(11) 0.20265(10) 0.0271(3) Uani 1 1 d . . . . .
H22 H 0.4585 1.0261 0.1820 0.033 Uiso 1 1 calc R U . . .
C23 C 0.39440(12) 0.89977(12) 0.13545(11) 0.0318(3) Uani 1 1 d . . . . .
H23A H 0.4644 0.8183 0.1612 0.038 Uiso 1 1 calc R U . . .
H23B H 0.4312 0.9078 0.0448 0.038 Uiso 1 1 calc R U . . .
C24 C 0.25691(12) 0.89121(12) 0.16734(12) 0.0330(3) Uani 1 1 d . . . . .
H24 H 0.2734 0.8124 0.1237 0.040 Uiso 1 1 calc R U . . .
C25 C 0.20168(12) 0.87776(11) 0.30742(12) 0.0328(3) Uani 1 1 d . . . . .
H25A H 0.2703 0.7963 0.3345 0.039 Uiso 1 1 calc R U . . .
H25B H 0.1135 0.8711 0.3285 0.039 Uiso 1 1 calc R U . . .
C26 C 0.17611(11) 0.99845(11) 0.37451(10) 0.0268(3) Uani 1 1 d . . . . .
H26 H 0.1401 0.9896 0.4661 0.032 Uiso 1 1 calc R U . . .
C27 C 0.26129(14) 1.14640(12) 0.16176(12) 0.0354(3) Uani 1 1 d . . . . .
H27A H 0.2449 1.2245 0.2048 0.043 Uiso 1 1 calc R U . . .
H27B H 0.2971 1.1568 0.0714 0.043 Uiso 1 1 calc R U . . .
C28 C 0.12426(12) 1.13757(12) 0.19286(12) 0.0335(3) Uani 1 1 d . . . . .
H28 H 0.0544 1.2195 0.1657 0.040 Uiso 1 1 calc R U . . .
C29 C 0.06891(12) 1.12431(12) 0.33279(12) 0.0328(3) Uani 1 1 d . . . . .
H29A H -0.0205 1.1198 0.3541 0.039 Uiso 1 1 calc R U . . .
H29B H 0.0516 1.2026 0.3763 0.039 Uiso 1 1 calc R U . . .
C30 C 0.15042(13) 1.01679(13) 0.12540(13) 0.0382(3) Uani 1 1 d . . . . .
H30A H 0.0619 1.0113 0.1442 0.046 Uiso 1 1 calc R U . . .
H30B H 0.1862 1.0255 0.0347 0.046 Uiso 1 1 calc R U . . .

loop_
_atom_site_aniso_label
_atom_site_aniso_U_11
_atom_site_aniso_U_22
_atom_site_aniso_U_33
_atom_site_aniso_U_23
_atom_site_aniso_U_13
_atom_site_aniso_U_12
O10 0.0482(5) 0.0205(4) 0.0338(5) 0.0065(3) -0.0206(4) -0.0103(4)
C1 0.0271(5) 0.0200(5) 0.0248(6) 0.0041(4) -0.0088(4) -0.0097(4)
C2 0.0295(6) 0.0213(5) 0.0189(5) 0.0009(4) -0.0039(4) -0.0087(4)
C3 0.0360(6) 0.0258(5) 0.0299(6) -0.0003(4) -0.0157(5) -0.0127(5)
C4 0.0277(6) 0.0379(6) 0.0318(6) 0.0032(5) -0.0085(5) -0.0208(5)
C5 0.0233(5) 0.0371(6) 0.0246(6) -0.0034(4) -0.0024(4) -0.0106(5)
C6 0.0272(5) 0.0234(5) 0.0234(5) -0.0019(4) -0.0081(4) -0.0101(4)
C7 0.0263(6) 0.0229(5) 0.0313(6) 0.0000(4) -0.0053(5) -0.0041(4)
C8 0.0306(6) 0.0237(5) 0.0325(6) 0.0082(4) -0.0145(5) -0.0095(4)
C9 0.0305(6) 0.0338(6) 0.0265(6) 0.0060(4) -0.0141(4) -0.0162(5)
C10 0.0456(7) 0.0334(6) 0.0305(6) 0.0109(5) -0.0137(5) -0.0251(6)
O20 0.0249(4) 0.0217(4) 0.0554(6) 0.0010(4) -0.0164(4) -0.0056(3)
C11 0.0212(5) 0.0206(5) 0.0279(6) 0.0003(4) -0.0067(4) -0.0074(4)
C12 0.0234(5) 0.0228(5) 0.0289(6) 0.0026(4) -0.0088(4) -0.0130(4)
C13 0.0367(6) 0.0274(6) 0.0285(6) 0.0024(4) -0.0160(5) -0.0153(5)
C14 0.0333(6) 0.0341(6) 0.0196(5) 0.0034(4) -0.0039(4) -0.0168(5)
C15 0.0298(6) 0.0284(6) 0.0333(6) 0.0091(4) -0.0101(5) -0.0180(5)
C16 0.0253(5) 0.0202(5) 0.0305(6) 0.0001(4) -0.0103(4) -0.0110(4)
C17 0.0330(6) 0.0212(5) 0.0270(6) 0.0046(4) -0.0097(4) -0.0137(4)
C18 0.0257(5) 0.0210(5) 0.0308(6) 0.0030(4) -0.0120(4) -0.0057(4)
C19 0.0270(5) 0.0289(6) 0.0297(6) 0.0028(4) -0.0140(4) -0.0119(5)
C20 0.0262(6) 0.0302(6) 0.0315(6) -0.0046(5) -0.0022(5) -0.0082(5)
O30 0.0290(4) 0.0407(5) 0.0308(5) 0.0110(4) -0.0155(3) -0.0127(4)
C21 0.0263(5) 0.0257(5) 0.0268(6) 0.0039(4) -0.0124(4) -0.0115(4)
C22 0.0256(5) 0.0317(6) 0.0272(6) 0.0092(4) -0.0100(4) -0.0165(5)
C23 0.0265(6) 0.0321(6) 0.0268(6) -0.0010(4) -0.0063(4) -0.0061(5)
C24 0.0333(6) 0.0267(6) 0.0398(7) -0.0072(5) -0.0148(5) -0.0097(5)
C25 0.0292(6) 0.0262(6) 0.0469(7) 0.0054(5) -0.0127(5) -0.0161(5)
C26 0.0232(5) 0.0300(6) 0.0237(5) 0.0031(4) -0.0047(4) -0.0118(4)
C27 0.0440(7) 0.0291(6) 0.0356(6) 0.0132(5) -0.0177(5) -0.0181(5)
C28 0.0322(6) 0.0258(6) 0.0378(7) 0.0041(5) -0.0187(5) -0.0049(5)
C29 0.0237(5) 0.0283(6) 0.0386(7) -0.0048(5) -0.0094(5) -0.0044(5)
C30 0.0351(6) 0.0408(7) 0.0405(7) -0.0040(5) -0.0213(5) -0.0110(5)

loop_
_atom_type_symbol
_atom_type_description
_atom_type_scat_dispersion_real
_atom_type_scat_dispersion_imag
_atom_type_scat_source
C C 0.0181 0.0091 'International Tables Vol C Tables 4.2.6.8 and 6.1.1.4'
H H 0.0000 0.0000 'International Tables Vol C Tables 4.2.6.8 and 6.1.1.4'
O O 0.0492 0.0322 'International Tables Vol C Tables 4.2.6.8 and 6.1.1.4'

loop_
_geom_angle_atom_site_label_1
_geom_angle_atom_site_label_2
_geom_angle_atom_site_label_3
_geom_angle
_geom_angle_site_symmetry_1
_geom_angle_site_symmetry_3
_geom_angle_publ_flag
O10 C1 C6 110.56(8) . . ?
O10 C1 C2 109.01(9) . . ?
C6 C1 C2 110.04(8) . . ?
C1 C2 C3 109.95(9) . . ?
C1 C2 C7 108.50(9) . . ?
C3 C2 C7 109.56(9) . . ?
C2 C3 C4 109.38(9) . . ?
C10 C4 C5 109.71(9) . . ?
C10 C4 C3 109.51(9) . . ?
C5 C4 C3 109.27(9) . . ?
C4 C5 C6 109.64(9) . . ?
C1 C6 C5 109.74(9) . . ?
C1 C6 C9 108.70(8) . . ?
C5 C6 C9 109.44(9) . . ?
C8 C7 C2 109.76(9) . . ?
C7 C8 C10 109.42(10) . . ?
C7 C8 C9 109.09(9) . . ?
C10 C8 C9 109.63(9) . . ?
C8 C9 C6 109.56(9) . . ?
C4 C10 C8 109.59(9) . . ?
O20 C11 C16 108.73(8) . . ?
O20 C11 C12 110.83(9) . . ?
C16 C11 C12 110.09(8) . . ?
C11 C12 C13 109.75(8) . . ?
C11 C12 C17 108.69(8) . . ?
C13 C12 C17 109.68(9) . . ?
C12 C13 C14 109.46(9) . . ?
C20 C14 C13 109.30(9) . . ?
C20 C14 C15 109.49(9) . . ?
C13 C14 C15 109.38(9) . . ?
C16 C15 C14 109.57(8) . . ?
C11 C16 C15 109.78(9) . . ?
C11 C16 C19 108.65(8) . . ?
C15 C16 C19 109.55(9) . . ?
C18 C17 C12 109.44(8) . . ?
C20 C18 C17 109.56(9) . . ?
C20 C18 C19 109.58(9) . . ?
C17 C18 C19 109.09(9) . . ?
C18 C19 C16 109.62(8) . . ?
C18 C20 C14 109.78(9) . . ?
O30 C21 C22 108.97(9) . . ?
O30 C21 C26 110.67(8) . . ?
C22 C21 C26 109.99(9) . . ?
C21 C22 C23 109.99(9) . . ?
C21 C22 C27 108.62(9) . . ?
C23 C22 C27 109.61(9) . . ?
C22 C23 C24 109.40(9) . . ?
C25 C24 C30 109.75(10) . . ?
C25 C24 C23 109.35(9) . . ?
C30 C24 C23 109.25(10) . . ?
C24 C25 C26 109.61(9) . . ?
C21 C26 C25 109.66(9) . . ?
C21 C26 C29 108.80(9) . . ?
C25 C26 C29 109.47(9) . . ?
C28 C27 C22 109.58(9) . . ?
C29 C28 C27 109.10(10) . . ?
C29 C28 C30 109.82(10) . . ?
C27 C28 C30 109.41(10) . . ?
C28 C29 C26 109.51(9) . . ?
C24 C30 C28 109.55(9) . . ?

loop_
_geom_bond_atom_site_label_1
_geom_bond_atom_site_label_2
_geom_bond_distance
_geom_bond_site_symmetry_2
_geom_bond_publ_flag
O10 C1 1.4328(12) . ?
C1 C6 1.5251(15) . ?
C1 C2 1.5275(14) . ?
C2 C3 1.5323(16) . ?
C2 C7 1.5340(14) . ?
C3 C4 1.5308(16) . ?
C4 C10 1.5296(16) . ?
C4 C5 1.5312(16) . ?
C5 C6 1.5322(15) . ?
C6 C9 1.5358(14) . ?
C7 C8 1.5277(16) . ?
C8 C10 1.5317(16) . ?
C8 C9 1.5328(16) . ?
O20 C11 1.4310(12) . ?
C11 C16 1.5259(14) . ?
C11 C12 1.5296(14) . ?
C12 C13 1.5311(15) . ?
C12 C17 1.5346(14) . ?
C13 C14 1.5336(16) . ?
C14 C20 1.5310(16) . ?
C14 C15 1.5349(16) . ?
C15 C16 1.5291(15) . ?
C16 C19 1.5343(14) . ?
C17 C18 1.5320(15) . ?
C18 C20 1.5282(16) . ?
C18 C19 1.5334(15) . ?
O30 C21 1.4325(13) . ?
C21 C22 1.5208(15) . ?
C21 C26 1.5293(15) . ?
C22 C23 1.5321(16) . ?
C22 C27 1.5339(15) . ?
C23 C24 1.5333(17) . ?
C24 C25 1.5292(17) . ?
C24 C30 1.5305(16) . ?
C25 C26 1.5318(16) . ?
C26 C29 1.5348(15) . ?
C27 C28 1.5308(17) . ?
C28 C29 1.5275(17) . ?
C28 C30 1.5323(17) . ?

loop_
_geom_hbond_atom_site_label_D
_geom_hbond_atom_site_label_H
_geom_hbond_atom_site_label_A
_geom_hbond_distance_DH
_geom_hbond_distance_HA
_geom_hbond_distance_DA
_geom_hbond_angle_DHA
_geom_hbond_site_symmetry_A
_geom_hbond_publ_flag
O10 H10 O20 0.97(3) 1.71(3) 2.6766(13) 177(3) 1_545 yes
O20 H20 O30 0.93(4) 1.75(4) 2.6790(16) 177.0(17) . yes
O30 H30 O10 0.97(2) 1.71(2) 2.6775(12) 176(2) 2_666 yes

loop_
_geom_torsion_atom_site_label_1
_geom_torsion_atom_site_label_2
_geom_torsion_atom_site_label_3
_geom_torsion_atom_site_label_4
_geom_torsion
_geom_torsion_site_symmetry_1
_geom_torsion_site_symmetry_2
_geom_torsion_site_symmetry_3
_geom_torsion_site_symmetry_4
_geom_torsion_publ_flag
O10 C1 C2 C3 62.54(11) . . . . ?
C6 C1 C2 C3 -58.87(11) . . . . ?
O10 C1 C2 C7 -177.66(8) . . . . ?
C6 C1 C2 C7 60.93(11) . . . . ?
C1 C2 C3 C4 59.51(11) . . . . ?
C7 C2 C3 C4 -59.65(11) . . . . ?
C2 C3 C4 C10 60.05(11) . . . . ?
C2 C3 C4 C5 -60.15(11) . . . . ?
C10 C4 C5 C6 -59.79(12) . . . . ?
C3 C4 C5 C6 60.28(12) . . . . ?
O10 C1 C6 C5 -61.76(11) . . . . ?
C2 C1 C6 C5 58.72(11) . . . . ?
O10 C1 C6 C9 178.59(8) . . . . ?
C2 C1 C6 C9 -60.93(11) . . . . ?
C4 C5 C6 C1 -59.52(11) . . . . ?
C4 C5 C6 C9 59.67(11) . . . . ?
C1 C2 C7 C8 -60.43(11) . . . . ?
C3 C2 C7 C8 59.61(12) . . . . ?
C2 C7 C8 C10 -59.58(12) . . . . ?
C2 C7 C8 C9 60.34(12) . . . . ?
C7 C8 C9 C6 -60.10(11) . . . . ?
C10 C8 C9 C6 59.70(11) . . . . ?
C1 C6 C9 C8 60.17(11) . . . . ?
C5 C6 C9 C8 -59.66(11) . . . . ?
C5 C4 C10 C8 59.69(12) . . . . ?
C3 C4 C10 C8 -60.24(12) . . . . ?
C7 C8 C10 C4 59.92(12) . . . . ?
C9 C8 C10 C4 -59.68(12) . . . . ?
O20 C11 C12 C13 61.26(11) . . . . ?
C16 C11 C12 C13 -59.07(11) . . . . ?
O20 C11 C12 C17 -178.79(8) . . . . ?
C16 C11 C12 C17 60.87(11) . . . . ?
C11 C12 C13 C14 59.46(11) . . . . ?
C17 C12 C13 C14 -59.88(11) . . . . ?
C12 C13 C14 C20 59.90(12) . . . . ?
C12 C13 C14 C15 -59.97(11) . . . . ?
C20 C14 C15 C16 -59.76(11) . . . . ?
C13 C14 C15 C16 59.99(11) . . . . ?
O20 C11 C16 C15 -62.54(11) . . . . ?
C12 C11 C16 C15 59.05(11) . . . . ?
O20 C11 C16 C19 177.67(8) . . . . ?
C12 C11 C16 C19 -60.74(11) . . . . ?
C14 C15 C16 C11 -59.46(11) . . . . ?
C14 C15 C16 C19 59.77(11) . . . . ?
C11 C12 C17 C18 -60.35(11) . . . . ?
C13 C12 C17 C18 59.64(11) . . . . ?
C12 C17 C18 C20 -59.55(11) . . . . ?
C12 C17 C18 C19 60.41(11) . . . . ?
C20 C18 C19 C16 59.53(11) . . . . ?
C17 C18 C19 C16 -60.41(11) . . . . ?
C11 C16 C19 C18 60.25(11) . . . . ?
C15 C16 C19 C18 -59.68(11) . . . . ?
C17 C18 C20 C14 60.00(12) . . . . ?
C19 C18 C20 C14 -59.66(12) . . . . ?
C13 C14 C20 C18 -60.07(12) . . . . ?
C15 C14 C20 C18 59.73(12) . . . . ?
O30 C21 C22 C23 62.39(11) . . . . ?
C26 C21 C22 C23 -59.09(11) . . . . ?
O30 C21 C22 C27 -177.65(9) . . . . ?
C26 C21 C22 C27 60.87(11) . . . . ?
C21 C22 C23 C24 59.50(12) . . . . ?
C27 C22 C23 C24 -59.85(12) . . . . ?
C22 C23 C24 C25 -59.90(12) . . . . ?
C22 C23 C24 C30 60.24(12) . . . . ?
C30 C24 C25 C26 -59.72(12) . . . . ?
C23 C24 C25 C26 60.11(12) . . . . ?
O30 C21 C26 C25 -61.49(12) . . . . ?
C22 C21 C26 C25 58.97(11) . . . . ?
O30 C21 C26 C29 178.81(9) . . . . ?
C22 C21 C26 C29 -60.73(12) . . . . ?
C24 C25 C26 C21 -59.53(12) . . . . ?
C24 C25 C26 C29 59.77(11) . . . . ?
C21 C22 C27 C28 -60.59(12) . . . . ?
C23 C22 C27 C28 59.61(12) . . . . ?
C22 C27 C28 C29 60.52(13) . . . . ?
C22 C27 C28 C30 -59.64(13) . . . . ?
C27 C28 C29 C26 -60.21(12) . . . . ?
C30 C28 C29 C26 59.70(12) . . . . ?
C21 C26 C29 C28 60.06(12) . . . . ?
C25 C26 C29 C28 -59.76(12) . . . . ?
C25 C24 C30 C28 59.40(13) . . . . ?
C23 C24 C30 C28 -60.48(13) . . . . ?
C29 C28 C30 C24 -59.49(13) . . . . ?
C27 C28 C30 C24 60.22(13) . . . . ?
